data_2202632
loop_
_publ_author_name
'Daniel E. Lynch'

_publ_section_title
;
 Tris(2-ammonioethyl)amine benzene-1,3,5-tricarboxylate 5.5-hydrate
;
_journal_issue 7
_journal_name_full 'Acta Crystallographica Section E'
_journal_page_first o1076
_journal_page_last o1078
_journal_paper_doi 10.1107/S1600536803014387
_journal_volume 59
_journal_year 2003
_chemical_formula_iupac 'C6 H21 N4 3+, C9 H3 O6 3-, 5.5H2 O'
_chemical_formula_moiety 'C6 H21 N4 3+, C9 H3 O6 3-, 5.5H2 O'
_chemical_formula_sum 'C15 H35 N4 O11.5'
_chemical_formula_weight 455.47
_chemical_melting_point 453
_chemical_name_common
;
Tris(2-ammonioethyl)amine benzene-1,3,5-tricarboxylate 5.5-hydrate
;
_chemical_name_systematic
;
2,2',2''-Nitrilotri(ethylammonium) benzene-1,3,5-tricarboxylate 5.5-hydrate
;
_space_group_IT_number 2
_symmetry_cell_setting triclinic
_symmetry_space_group_name_Hall '-P 1'
_symmetry_space_group_name_H-M 'P -1'
_atom_sites_solution_hydrogens geom
_atom_sites_solution_primary direct
_atom_sites_solution_secondary difmap
_audit_creation_method SHELXL-97
_cell_angle_alpha 72.790(10)
_cell_angle_beta 73.670(10)
_cell_angle_gamma 62.93(8)
_cell_formula_units_Z 2
_cell_length_a 9.5850(10)
_cell_length_b 10.7110(10)
_cell_length_c 12.980(2)
_cell_measurement_reflns_used 25
_cell_measurement_temperature 298(2)
_cell_measurement_theta_max 14
_cell_measurement_theta_min 6
_cell_volume 1116.5(8)
_computing_cell_refinement MolEN
_computing_data_collection 'MolEN (Fair, 1990)'
_computing_data_reduction 'Xtal3.2 (Hall et al., 1992)'
_computing_molecular_graphics 'PLATON97 (Spek, 1997)'
_computing_publication_material SHELXL97
_computing_structure_refinement SHELXL97
_computing_structure_solution 'SHELXS97 (Sheldrick, 1997)'
_diffrn_ambient_temperature 298(2)
_diffrn_measured_fraction_theta_full 0.999
_diffrn_measured_fraction_theta_max 0.999
_diffrn_measurement_device_type 'Enraf-Nonius CAD-4'
_diffrn_measurement_method 2\q/\w
_diffrn_radiation_monochromator graphite
_diffrn_radiation_source 'fine-focus sealed tube'
_diffrn_radiation_type MoK\a
_diffrn_radiation_wavelength 0.71073
_diffrn_reflns_av_R_equivalents 0.0266
_diffrn_reflns_av_sigmaI/netI 0.0244
_diffrn_reflns_limit_h_max 11
_diffrn_reflns_limit_h_min 0
_diffrn_reflns_limit_k_max 12
_diffrn_reflns_limit_k_min -11
_diffrn_reflns_limit_l_max 15
_diffrn_reflns_limit_l_min -14
_diffrn_reflns_number 4196
_diffrn_reflns_theta_full 24.97
_diffrn_reflns_theta_max 24.97
_diffrn_reflns_theta_min 1.67
_diffrn_standards_decay_% 25
_diffrn_standards_interval_count 200
_diffrn_standards_number 3
_exptl_absorpt_coefficient_mu 0.116
_exptl_absorpt_correction_T_max 0.942
_exptl_absorpt_correction_T_min 0.930
_exptl_absorpt_correction_type '\y scan'
_exptl_absorpt_process_details '(Xtal3.2; Hall et al., 1992)'
_exptl_crystal_colour colourless
_exptl_crystal_density_diffrn 1.355
_exptl_crystal_density_method 'not measured'
_exptl_crystal_description prism
_exptl_crystal_F_000 490
_exptl_crystal_size_max 0.60
_exptl_crystal_size_mid 0.50
_exptl_crystal_size_min 0.50
_refine_diff_density_max 0.678
_refine_diff_density_min -0.502
_refine_ls_extinction_method none
_refine_ls_goodness_of_fit_ref 1.167
_refine_ls_hydrogen_treatment mixed
_refine_ls_matrix_type full
_refine_ls_number_parameters 289
_refine_ls_number_reflns 3937
_refine_ls_number_restraints 0
_refine_ls_restrained_S_all 1.167
_refine_ls_R_factor_all 0.0808
_refine_ls_R_factor_gt 0.0632
_refine_ls_shift/su_max <0.001
_refine_ls_shift/su_mean <0.001
_refine_ls_structure_factor_coef Fsqd
_refine_ls_weighting_details 'w = 1/[\s^2^(Fo^2^)+(0.1270P)^2^+0.3227P] where P = (Fo^2^+2Fc^2^)/3'
_refine_ls_weighting_scheme calc
_refine_ls_wR_factor_gt 0.1953
_refine_ls_wR_factor_ref 0.2078
_reflns_number_gt 2940
_reflns_number_total 3937
_reflns_threshold_expression I>2\s(I)
_cod_data_source_file fl6044.cif
_cod_data_source_block I
_cod_depositor_comments
;
The following automatic conversions were performed:
'_symmetry_cell_setting' value 'Triclinic' changed to 'triclinic'
according to '/home/saulius/struct/CIF-dictionaries/cif_core.dic'
dictionary named 'cif_core.dic' version 2.4.1 from 2010-06-29.

Automatic conversion script
Id: cif_fix_enum 1527 2010-12-29 10:47:43Z saulius 

The following automatic conversions were performed:

'_chemical_melting_point' value '453 K' was changed to '453' - the
value should be numeric and without a unit designator.

Automatic conversion script
Id: cif_fix_values 1646 2011-03-28 12:23:43Z adriana 

The following automatic conversions were performed:

'_chemical_melting_point' value '453 K' was changed to '453' - the
value should be numeric and without a unit
designator.

'_symmetry_cell_setting' value 'Triclinic' changed to
'triclinic' according to
/home/saulius/struct/CIF-dictionaries/cif_core.dic dictionary named
'cif_core.dic' version 2.4.1 from 2010-06-29.

Automatic conversion script
Id: cif_fix_values 1715 2011-07-08 13:25:40Z adriana 
;
_cod_original_formula_sum 'C15 H35 N4 O11.50'
_cod_database_code 2202632
_cod_database_fobs_code 2202632

loop_
_symmetry_equiv_pos_as_xyz
'x, y, z'
'-x, -y, -z'

loop_
_atom_site_label
_atom_site_fract_x
_atom_site_fract_y
_atom_site_fract_z
_atom_site_U_iso_or_equiv
_atom_site_adp_type
_atom_site_calc_flag
_atom_site_refinement_flags
_atom_site_occupancy
_atom_site_disorder_assembly
_atom_site_disorder_group
_atom_site_type_symbol
N1A 0.1266(3) 0.5040(2) 0.23580(17) 0.0301(5) Uani d . 1 . . N
C2A 0.1778(3) 0.3546(3) 0.2953(2) 0.0355(6) Uani d . 1 . . C
H21A 0.1034 0.3172 0.2938 0.046(9) Uiso calc R 1 . . H
H22A 0.1751 0.3517 0.3712 0.031(7) Uiso calc R 1 . . H
C3A 0.3427(3) 0.2606(3) 0.2474(2) 0.0376(7) Uani d . 1 . . C
H31A 0.3646 0.1615 0.2820 0.052(9) Uiso calc R 1 . . H
H32A 0.3490 0.2704 0.1697 0.036(8) Uiso calc R 1 . . H
N4A 0.4638(3) 0.2996(3) 0.26388(19) 0.0372(6) Uani d . 1 . . N
H41A 0.4637 0.2836 0.3352 0.054(10) Uiso calc R 1 . . H
H42A 0.4408 0.3918 0.2353 0.053(10) Uiso calc R 1 . . H
H43A 0.5594 0.2469 0.2310 0.035(8) Uiso calc R 1 . . H
C5A 0.0737(3) 0.5213(3) 0.1345(2) 0.0370(7) Uani d . 1 . . C
H51A -0.0358 0.5316 0.1516 0.052(9) Uiso calc R 1 . . H
H52A 0.1384 0.4361 0.1034 0.031(7) Uiso calc R 1 . . H
C6A 0.0860(4) 0.6502(3) 0.0511(2) 0.0404(7) Uani d . 1 . . C
H61A 0.0513 0.6579 -0.0147 0.049(9) Uiso calc R 1 . . H
H62A 0.0171 0.7362 0.0803 0.049(9) Uiso calc R 1 . . H
N7A 0.2519(3) 0.6374(2) 0.02381(18) 0.0337(5) Uani d . 1 . . N
H71A 0.2851 0.6265 0.0847 0.052(10) Uiso calc R 1 . . H
H72A 0.2565 0.7162 -0.0223 0.043(9) Uiso calc R 1 . . H
H73A 0.3140 0.5619 -0.0074 0.035(8) Uiso calc R 1 . . H
C8A -0.0004(3) 0.5986(3) 0.3064(2) 0.0378(7) Uani d . 1 . . C
H81A -0.0762 0.5564 0.3443 0.048(9) Uiso calc R 1 . . H
H82A -0.0560 0.6894 0.2612 0.031(7) Uiso calc R 1 . . H
C9A 0.0601(4) 0.6253(3) 0.3899(2) 0.0430(7) Uani d . 1 . . C
H91A -0.0297 0.6763 0.4407 0.056(10) Uiso calc R 1 . . H
H92A 0.1234 0.5343 0.4312 0.040(8) Uiso calc R 1 . . H
N10A 0.1576(3) 0.7091(3) 0.3383(2) 0.0435(6) Uani d . 1 . . N
H11A 0.2445 0.6593 0.2959 0.050(9) Uiso calc R 1 . . H
H12A 0.1857 0.7275 0.3901 0.046(9) Uiso calc R 1 . . H
H13A 0.1014 0.7910 0.2979 0.055(10) Uiso calc R 1 . . H
C1B 0.4084(3) 0.2055(3) 0.6652(2) 0.0289(6) Uani d . 1 . . C
C11B 0.4038(3) 0.2376(3) 0.5447(2) 0.0361(6) Uani d . 1 . . C
O11B 0.4415(3) 0.3378(3) 0.48424(17) 0.0571(7) Uani d . 1 . . O
O12B 0.3571(4) 0.1696(3) 0.51031(18) 0.0614(7) Uani d . 1 . . O
C2B 0.3635(3) 0.0985(3) 0.7357(2) 0.0285(6) Uani d . 1 . . C
H2B 0.3399 0.0417 0.7071 0.028(7) Uiso calc R 1 . . H
C3B 0.3534(3) 0.0754(3) 0.8479(2) 0.0272(6) Uani d . 1 . . C
C31B 0.2961(3) -0.0363(3) 0.9230(2) 0.0298(6) Uani d . 1 . . C
O31B 0.2836(2) -0.12126(19) 0.87925(15) 0.0352(5) Uani d . 1 . . O
O32B 0.2610(3) -0.0369(2) 1.02305(16) 0.0447(5) Uani d . 1 . . O
C4B 0.3878(3) 0.1603(3) 0.8908(2) 0.0290(6) Uani d . 1 . . C
H4B 0.3769 0.1478 0.9662 0.040(8) Uiso calc R 1 . . H
C5B 0.4384(3) 0.2640(3) 0.8215(2) 0.0272(6) Uani d . 1 . . C
C51B 0.4750(3) 0.3564(3) 0.8688(2) 0.0301(6) Uani d . 1 . . C
O51B 0.4109(3) 0.3742(2) 0.96312(16) 0.0456(6) Uani d . 1 . . O
O52B 0.5704(2) 0.4114(2) 0.80818(16) 0.0376(5) Uani d . 1 . . O
C6B 0.44795(15) 0.28551(13) 0.70956(10) 0.0296(6) Uani d . 1 . . C
H6B 0.4816 0.3551 0.6632 0.046(9) Uiso calc R 1 . . H
O1W 0.28635(15) 0.62163(13) 0.53915(10) 0.0643(7) Uani d R 1 . . O
H11 0.3675 0.6448 0.5266 0.080 Uiso d R 1 . . H
H12 0.3263 0.5333 0.5247 0.080 Uiso d R 1 . . H
O2W 0.01827(15) 0.91810(13) 0.16977(10) 0.0664(7) Uani d R 1 . . O
H21 0.0887 0.9370 0.1178 0.083 Uiso d R 1 . . H
H22 -0.0638 0.9943 0.1650 0.083 Uiso d R 1 . . H
O3W 0.13861(15) 0.14870(13) 0.17162(10) 0.1002(12) Uani d R 1 . . O
H31 0.1470 0.0911 0.2331 0.125 Uiso d R 1 . . H
H32 0.1826 0.0847 0.1323 0.125 Uiso d R 1 . . H
O4W 0.19582(15) -0.00158(13) 0.56437(10) 0.1127(13) Uani d R 1 . . O
H41 0.1759 0.0081 0.5012 0.141 Uiso d R 1 . . H
H42 0.2513 0.0518 0.5409 0.141 Uiso d R 1 . . H
O5W 0.80533(15) 0.26304(13) 0.26316(10) 0.1050(16) Uani d PR 0.80 . . O
H51 0.9038 0.2293 0.2361 0.131 Uiso d PR 0.80 . . H
H52 0.7970 0.3086 0.3088 0.131 Uiso d PR 0.80 . . H
O6W 0.86206(15) 0.02992(13) 0.61994(10) 0.0872(14) Uani d PR 0.70 . . O
H61 0.9580 0.0208 0.6040 0.109 Uiso d PR 0.70 . . H

loop_
_atom_site_aniso_label
_atom_site_aniso_U_11
_atom_site_aniso_U_22
_atom_site_aniso_U_33
_atom_site_aniso_U_12
_atom_site_aniso_U_13
_atom_site_aniso_U_23
N1A 0.0261(11) 0.0320(11) 0.0297(11) -0.0124(9) -0.0020(9) -0.0040(9)
C2A 0.0354(15) 0.0347(14) 0.0345(14) -0.0171(12) -0.0047(11) -0.0008(11)
C3A 0.0398(16) 0.0329(14) 0.0396(15) -0.0149(12) -0.0056(12) -0.0076(12)
N4A 0.0342(13) 0.0393(14) 0.0318(13) -0.0111(11) -0.0043(10) -0.0056(10)
C5A 0.0360(16) 0.0439(16) 0.0351(14) -0.0218(13) -0.0071(12) -0.0034(12)
C6A 0.0400(16) 0.0428(16) 0.0337(15) -0.0144(13) -0.0114(12) -0.0002(12)
N7A 0.0437(14) 0.0315(12) 0.0278(11) -0.0195(10) -0.0055(10) -0.0023(9)
C8A 0.0279(14) 0.0370(15) 0.0399(15) -0.0116(12) 0.0014(12) -0.0054(12)
C9A 0.0465(18) 0.0463(17) 0.0323(14) -0.0198(14) 0.0033(13) -0.0100(12)
N10A 0.0435(15) 0.0493(15) 0.0384(13) -0.0195(13) -0.0017(12) -0.0137(12)
C1B 0.0273(13) 0.0291(13) 0.0268(13) -0.0105(11) -0.0047(10) -0.0022(10)
C11B 0.0398(16) 0.0372(15) 0.0308(14) -0.0166(13) -0.0080(12) -0.0025(12)
O11B 0.0826(18) 0.0752(16) 0.0314(11) -0.0556(15) -0.0162(11) 0.0099(11)
O12B 0.109(2) 0.0617(15) 0.0367(12) -0.0521(15) -0.0273(13) 0.0002(10)
C2B 0.0288(13) 0.0254(12) 0.0316(13) -0.0116(10) -0.0046(10) -0.0053(10)
C3B 0.0258(13) 0.0237(12) 0.0299(13) -0.0098(10) -0.0026(10) -0.0049(10)
C31B 0.0276(13) 0.0274(13) 0.0321(14) -0.0117(11) -0.0039(10) -0.0029(10)
O31B 0.0432(11) 0.0299(10) 0.0373(10) -0.0213(9) -0.0040(8) -0.0055(8)
O32B 0.0618(14) 0.0510(12) 0.0293(10) -0.0372(11) 0.0034(9) -0.0062(9)
C4B 0.0293(13) 0.0303(13) 0.0265(13) -0.0130(11) -0.0028(10) -0.0050(10)
C5B 0.0248(13) 0.0267(12) 0.0304(13) -0.0117(10) -0.0024(10) -0.0061(10)
C51B 0.0320(14) 0.0296(13) 0.0294(13) -0.0151(11) -0.0004(11) -0.0072(10)
O51B 0.0587(14) 0.0501(12) 0.0373(11) -0.0335(11) 0.0102(10) -0.0202(9)
O52B 0.0413(12) 0.0429(11) 0.0381(10) -0.0288(10) 0.0018(8) -0.0099(8)
C6B 0.0308(14) 0.0283(13) 0.0301(13) -0.0152(11) -0.0024(10) -0.0036(10)
O1W 0.0659(17) 0.0718(17) 0.0622(16) -0.0350(14) -0.0161(13) -0.0064(13)
O2W 0.0500(15) 0.0679(16) 0.0657(16) -0.0254(13) -0.0085(12) 0.0097(13)
O3W 0.130(3) 0.101(3) 0.096(2) -0.068(2) 0.003(2) -0.043(2)
O4W 0.129(3) 0.143(3) 0.113(3) -0.092(3) -0.026(2) -0.024(3)
O5W 0.072(3) 0.166(5) 0.111(3) -0.051(3) 0.006(2) -0.091(3)
O6W 0.122(4) 0.080(3) 0.079(3) -0.042(3) -0.038(3) -0.020(2)

loop_
_atom_type_symbol
_atom_type_description
_atom_type_scat_dispersion_real
_atom_type_scat_dispersion_imag
_atom_type_scat_source
C C 0.0033 0.0016 'International Tables Vol C Tables 4.2.6.8 and 6.1.1.4'
H H 0.0000 0.0000 'International Tables Vol C Tables 4.2.6.8 and 6.1.1.4'
N N 0.0061 0.0033 'International Tables Vol C Tables 4.2.6.8 and 6.1.1.4'
O O 0.0106 0.0060 'International Tables Vol C Tables 4.2.6.8 and 6.1.1.4'

loop_
_geom_angle_atom_site_label_1
_geom_angle_atom_site_label_2
_geom_angle_atom_site_label_3
_geom_angle
C2A N1A C8A 110.0(2)
C2A N1A C5A 111.0(2)
C8A N1A C5A 110.7(2)
N1A C2A C3A 112.6(2)
N1A C2A H21A 109.1
C3A C2A H21A 109.1
N1A C2A H22A 109.1
C3A C2A H22A 109.1
H21A C2A H22A 107.8
N4A C3A C2A 111.0(2)
N4A C3A H31A 109.4
C2A C3A H31A 109.4
N4A C3A H32A 109.4
C2A C3A H32A 109.4
H31A C3A H32A 108.0
C3A N4A H41A 109.5
C3A N4A H42A 109.5
H41A N4A H42A 109.5
C3A N4A H43A 109.5
H41A N4A H43A 109.5
H42A N4A H43A 109.5
N1A C5A C6A 111.7(2)
N1A C5A H51A 109.3
C6A C5A H51A 109.3
N1A C5A H52A 109.3
C6A C5A H52A 109.3
H51A C5A H52A 107.9
N7A C6A C5A 110.4(2)
N7A C6A H61A 109.6
C5A C6A H61A 109.6
N7A C6A H62A 109.6
C5A C6A H62A 109.6
H61A C6A H62A 108.1
C6A N7A H71A 109.5
C6A N7A H72A 109.5
H71A N7A H72A 109.5
C6A N7A H73A 109.5
H71A N7A H73A 109.5
H72A N7A H73A 109.5
N1A C8A C9A 113.1(2)
N1A C8A H81A 109.0
C9A C8A H81A 109.0
N1A C8A H82A 109.0
C9A C8A H82A 109.0
H81A C8A H82A 107.8
N10A C9A C8A 112.1(2)
N10A C9A H91A 109.2
C8A C9A H91A 109.2
N10A C9A H92A 109.2
C8A C9A H92A 109.2
H91A C9A H92A 107.9
C9A N10A H11A 109.5
C9A N10A H12A 109.5
H11A N10A H12A 109.5
C9A N10A H13A 109.5
H11A N10A H13A 109.5
H12A N10A H13A 109.5
C6B C1B C2B 118.4(2)
C6B C1B C11B 121.5(2)
C2B C1B C11B 120.0(2)
O12B C11B O11B 123.1(3)
O12B C11B C1B 119.0(2)
O11B C11B C1B 117.9(2)
C3B C2B C1B 121.0(2)
C3B C2B H2B 119.5
C1B C2B H2B 119.5
C4B C3B C2B 119.6(2)
C4B C3B C31B 120.5(2)
C2B C3B C31B 119.9(2)
O32B C31B O31B 124.3(2)
O32B C31B C3B 118.2(2)
O31B C31B C3B 117.5(2)
C3B C4B C5B 120.2(2)
C3B C4B H4B 119.9
C5B C4B H4B 119.9
C6B C5B C4B 119.3(2)
C6B C5B C51B 120.6(2)
C4B C5B C51B 120.0(2)
O51B C51B O52B 124.1(2)
O51B C51B C5B 118.4(2)
O52B C51B C5B 117.4(2)
C1B C6B C5B 121.34(17)
C1B C6B H6B 119.3
C5B C6B H6B 119.3
H11 O1W H12 106.5
H21 O2W H22 104.0
H31 O3W H32 96.3
H41 O4W H42 95.4
H51 O5W H52 105.1

loop_
_geom_bond_atom_site_label_1
_geom_bond_atom_site_label_2
_geom_bond_site_symmetry_2
_geom_bond_distance
_geom_bond_publ_flag
N1A C2A . 1.471(4) ?
N1A C8A . 1.465(4) ?
N1A C5A . 1.472(4) ?
C2A C3A . 1.506(4) ?
C2A H21A . 0.97 ?
C2A H22A . 0.97 ?
C3A N4A . 1.483(4) ?
C3A H31A . 0.97 ?
C3A H32A . 0.97 ?
N4A H41A . 0.89 ?
N4A H42A . 0.89 ?
N4A H43A . 0.89 ?
C5A C6A . 1.511(4) ?
C5A H51A . 0.97 ?
C5A H52A . 0.97 ?
C6A N7A . 1.478(4) ?
C6A H61A . 0.97 ?
C6A H62A . 0.97 ?
N7A H71A . 0.89 ?
N7A H72A . 0.89 ?
N7A H73A . 0.89 ?
C8A C9A . 1.509(4) ?
C8A H81A . 0.97 ?
C8A H82A . 0.97 ?
C9A N10A . 1.478(4) ?
C9A H91A . 0.97 ?
C9A H92A . 0.97 ?
N10A H11A . 0.89 ?
N10A H12A . 0.89 ?
N10A H13A . 0.89 ?
C1B C6B . 1.386(3) ?
C1B C2B . 1.394(4) ?
C1B C11B . 1.509(4) ?
C11B O12B . 1.237(4) ?
C11B O11B . 1.262(3) ?
C2B C3B . 1.386(4) ?
C2B H2B . 0.93 ?
C3B C4B . 1.386(4) ?
C3B C31B . 1.513(3) ?
C31B O32B . 1.245(3) ?
C31B O31B . 1.269(3) ?
C4B C5B . 1.390(4) ?
C4B H4B . 0.93 ?
C5B C6B . 1.385(3) ?
C5B C51B . 1.508(3) ?
C51B O51B . 1.234(3) ?
C51B O52B . 1.269(3) ?
C6B H6B . 0.9300 ?
O1W H11 . 0.8796 ?
O1W H12 . 0.9009 ?
O2W H21 . 0.8596 ?
O2W H22 . 0.8379 ?
O3W H31 . 0.8504 ?
O3W H32 . 0.8559 ?
O4W H41 . 0.8595 ?
O4W H42 . 0.8862 ?
O5W H51 . 0.8500 ?
O5W H52 . 0.8397 ?
O6W H61 . 0.8496 ?

loop_
_geom_hbond_atom_site_label_D
_geom_hbond_atom_site_label_H
_geom_hbond_atom_site_label_A
_geom_hbond_site_symmetry_A
_geom_hbond_distance_DH
_geom_hbond_distance_HA
_geom_hbond_distance_DA
_geom_hbond_angle_DHA
_geom_hbond_publ_flag
N4A H41A O11B . 0.89 2.11 2.944(3) 156 yes
N4A H41A O12B . 0.89 2.43 3.168(3) 141 yes
N4A H42A O52B 2_666 0.89 1.97 2.847(3) 166 yes
N4A H43A O31B 2_656 0.89 2.05 2.885(4) 155 yes
N4A H43A O5W . 0.89 2.59 3.113(3) 118 yes
N7A H71A O52B 2_666 0.89 2.06 2.921(3) 162 yes
N7A H72A O31B 1_564 0.89 1.91 2.796(3) 176 yes
N7A H73A O51B 1_554 0.89 1.90 2.760(4) 162 yes
N10A H11A O52B 2_666 0.89 1.89 2.771(3) 169 yes
N10A H12A O1W . 0.89 2.17 2.917(3) 141 yes
N10A H12A O6W 2_666 0.89 2.39 2.916(3) 118 yes
N10A H13A O2W . 0.89 1.92 2.758(3) 157 yes
O1W H11 O11B 2_666 0.88(3) 1.89(3) 2.755(3) 170(3) yes
O1W H12 O11B . 0.90(4) 2.02(4) 2.921(4) 173(3) yes
O2W H21 O32B 1_564 0.86(3) 1.84(3) 2.694(2) 171(3) yes
O2W H22 O31B 2_566 0.84(4) 2.06(4) 2.828(4) 153(3) yes
O3W H31 O6W 2_656 0.85(3) 1.97(3) 2.814(2) 173(3) yes
O3W H32 O32B 1_554 0.86(3) 1.97(3) 2.814(3) 170(3) yes
O4W H41 O6W 2_656 0.86(3) 1.90(3) 2.730(2) 162(3) yes
O4W H42 O12B . 0.89(3) 1.85(3) 2.730(3) 172(3) yes
O5W H51 O3W 1_655 0.85(3) 2.03(3) 2.878(3) 180(3) yes
O5W H52 O1W 2_666 0.84(3) 2.13(3) 2.916(2) 156(3) yes
O6W H61 O4W 1_655 0.85(3) 2.11(3) 2.955(3) 180(3) yes

loop_
_geom_torsion_atom_site_label_1
_geom_torsion_atom_site_label_2
_geom_torsion_atom_site_label_3
_geom_torsion_atom_site_label_4
_geom_torsion
C8A N1A C2A C3A -158.1(2)
C5A N1A C2A C3A 79.1(3)
N1A C2A C3A N4A 67.8(3)
C2A N1A C5A C6A -156.3(2)
C8A N1A C5A C6A 81.2(3)
N1A C5A C6A N7A 58.7(3)
C2A N1A C8A C9A 77.0(3)
C5A N1A C8A C9A -159.9(2)
N1A C8A C9A N10A 67.3(3)
C6B C1B C11B O12B -175.0(3)
C2B C1B C11B O12B 1.2(4)
C6B C1B C11B O11B 2.0(4)
C2B C1B C11B O11B 178.2(3)
C6B C1B C2B C3B 2.1(4)
C11B C1B C2B C3B -174.3(2)
C1B C2B C3B C4B 0.3(4)
C1B C2B C3B C31B 176.8(2)
C4B C3B C31B O32B 9.3(4)
C2B C3B C31B O32B -167.2(2)
C4B C3B C31B O31B -172.3(2)
C2B C3B C31B O31B 11.2(4)
C2B C3B C4B C5B -2.6(4)
C31B C3B C4B C5B -179.2(2)
C3B C4B C5B C6B 2.6(4)
C3B C4B C5B C51B 179.8(2)
C6B C5B C51B O51B 152.7(2)
C4B C5B C51B O51B -24.4(4)
C6B C5B C51B O52B -27.1(3)
C4B C5B C51B O52B 155.7(3)
C2B C1B C6B C5B -2.1(3)
C11B C1B C6B C5B 174.2(2)
C4B C5B C6B C1B -0.2(3)
C51B C5B C6B C1B -177.3(2)
